data_4109263
loop_
_publ_author_name
'Prema G. Vasudev'
'Kuppanna Ananda'
'Sunanda Chatterjee'
'Subrayashastry Aravinda'
'Narayanaswamy Shamala'
'Padmanabhan Balaram'

_publ_section_title
;
 Hybrid Peptide Design. Hydrogen Bonded Conformations in Peptides
 Containing the Stereochemically Constrained \g-Amino Acid Residue,
 Gabapentin
;
_journal_name_full 'Journal of the American Chemical Society'
_journal_page_first 4039
_journal_page_last 4048
_journal_paper_doi 10.1021/ja068910p
_journal_volume 129
_journal_year 2007
_chemical_formula_moiety 'C31 H49 N3 O6'
_chemical_formula_sum 'C31 H49 N3 O6'
_chemical_formula_weight 559.73
_chemical_name_common Boc-Gpn-betaPhe-Leu-OMe
_chemical_name_systematic
; 
 ? 
;
_space_group_IT_number 19
_symmetry_cell_setting orthorhombic
_symmetry_space_group_name_Hall 'P 2ac 2ab'
_symmetry_space_group_name_H-M 'P 21 21 21'
_atom_sites_solution_hydrogens geom
_atom_sites_solution_primary direct
_atom_sites_solution_secondary difmap
_audit_creation_method SHELXL-97
_cell_angle_alpha 90.00
_cell_angle_beta 90.00
_cell_angle_gamma 90.00
_cell_formula_units_Z 4
_cell_length_a 15.814(2)
_cell_length_b 22.153(3)
_cell_length_c 9.5700(14)
_cell_measurement_temperature 293(2)
_cell_volume 3352.6(8)
_computing_data_collection SMART
_computing_data_reduction SAINT
_computing_structure_refinement 'SHELXL-97 (Sheldrick, 1997)'
_computing_structure_solution 'SHELXS-97 (Sheldrick, 1990)'
_diffrn_ambient_temperature 293(2)
_diffrn_measured_fraction_theta_full 0.954
_diffrn_measured_fraction_theta_max 0.954
_diffrn_measurement_device_type 'BRUKER AXS SMART APEX CCD with Mo source'
_diffrn_measurement_method 'omega scan'
_diffrn_radiation_monochromator graphite
_diffrn_radiation_source 'fine-focus sealed tube'
_diffrn_radiation_type MoK\a
_diffrn_radiation_wavelength 0.71073
_diffrn_reflns_av_R_equivalents 0.0579
_diffrn_reflns_av_sigmaI/netI 0.0390
_diffrn_reflns_limit_h_max 18
_diffrn_reflns_limit_h_min -20
_diffrn_reflns_limit_k_max 28
_diffrn_reflns_limit_k_min -28
_diffrn_reflns_limit_l_max 12
_diffrn_reflns_limit_l_min -12
_diffrn_reflns_number 26887
_diffrn_reflns_theta_full 27.42
_diffrn_reflns_theta_max 27.42
_diffrn_reflns_theta_min 1.58
_exptl_absorpt_coefficient_mu 0.076
_exptl_absorpt_correction_type none
_exptl_crystal_colour Colourless
_exptl_crystal_density_diffrn 1.109
_exptl_crystal_description Rectangular
_exptl_crystal_F_000 1216
_exptl_crystal_size_max 0.30
_exptl_crystal_size_mid 0.12
_exptl_crystal_size_min 0.02
_refine_diff_density_max 0.264
_refine_diff_density_min -0.148
_refine_diff_density_rms 0.036
_refine_ls_abs_structure_details 'Flack H D (1983), Acta Cryst. A39, 876-881'
_refine_ls_abs_structure_Flack -10(10)
_refine_ls_extinction_method none
_refine_ls_goodness_of_fit_ref 1.123
_refine_ls_hydrogen_treatment 'riding on C or N atom to which attached'
_refine_ls_matrix_type full
_refine_ls_number_parameters 361
_refine_ls_number_reflns 4083
_refine_ls_number_restraints 0
_refine_ls_restrained_S_all 1.123
_refine_ls_R_factor_all 0.1473
_refine_ls_R_factor_gt 0.0786
_refine_ls_shift/su_max 0.036
_refine_ls_shift/su_mean 0.004
_refine_ls_structure_factor_coef Fsqd
_refine_ls_weighting_details 'calc w=1/[\s^2^(Fo^2^)+(0.1186P)^2^+0.0000P] where P=(Fo^2^+2Fc^2^)/3'
_refine_ls_weighting_scheme calc
_refine_ls_wR_factor_gt 0.2016
_refine_ls_wR_factor_ref 0.2372
_reflns_number_gt 2207
_reflns_number_total 4083
_reflns_threshold_expression >2sigma(I)
_cod_data_source_file ja068910psi20061213_093751.cif
_cod_data_source_block gbfl
_cod_original_cell_volume 3352.5(8)
_cod_database_code 4109263

loop_
_symmetry_equiv_pos_as_xyz
'x, y, z'
'-x+1/2, -y, z+1/2'
'x+1/2, -y+1/2, -z'
'-x, y+1/2, -z+1/2'

loop_
_atom_site_label
_atom_site_type_symbol
_atom_site_fract_x
_atom_site_fract_y
_atom_site_fract_z
_atom_site_U_iso_or_equiv
_atom_site_adp_type
_atom_site_occupancy
_atom_site_symmetry_multiplicity
_atom_site_calc_flag
_atom_site_refinement_flags
C0T C -0.6258(7) 0.0413(8) 1.3039(16) 0.233(8) Uani 1 1 d .
H1A H -0.5999 0.0122 1.3647 0.350 Uiso 1 1 calc R
H1B H -0.6702 0.0619 1.3532 0.350 Uiso 1 1 calc R
H1C H -0.5842 0.0700 1.2738 0.350 Uiso 1 1 calc R
C0T2 C -0.697(2) 0.0549(13) 1.094(4) 0.52(3) Uani 1 1 d .
H3A H -0.7202 0.0341 1.0148 0.782 Uiso 1 1 calc R
H3B H -0.6552 0.0832 1.0637 0.782 Uiso 1 1 calc R
H3C H -0.7418 0.0762 1.1416 0.782 Uiso 1 1 calc R
C0T3 C -0.7363(10) -0.0238(10) 1.210(2) 0.337(15) Uani 1 1 d .
H2A H -0.7221 -0.0608 1.2565 0.506 Uiso 1 1 calc R
H2B H -0.7615 -0.0328 1.1208 0.506 Uiso 1 1 calc R
H2C H -0.7756 -0.0013 1.2656 0.506 Uiso 1 1 calc R
C0T4 C -0.6595(5) 0.0120(4) 1.1882(10) 0.133(3) Uani 1 1 d .
O O -0.5912(3) -0.0113(4) 1.1092(7) 0.172(3) Uani 1 1 d .
C0' C -0.5922(4) -0.0566(3) 1.0208(7) 0.0931(17) Uani 1 1 d .
O0 O -0.6548(3) -0.0838(3) 0.9860(7) 0.154(2) Uani 1 1 d .
N1 N -0.5176(3) -0.0705(3) 0.9723(6) 0.1110(19) Uani 1 1 d .
H1 H -0.4772 -0.0455 0.9893 0.133 Uiso 1 1 calc R
C1G C -0.4969(4) -0.1221(3) 0.8955(6) 0.0920(17) Uani 1 1 d .
H1G1 H -0.5452 -0.1491 0.8985 0.110 Uiso 1 1 calc R
H1G2 H -0.4509 -0.1423 0.9437 0.110 Uiso 1 1 calc R
C1B C -0.4711(3) -0.1151(2) 0.7429(6) 0.0803(15) Uani 1 1 d .
C1A C -0.4133(3) -0.0606(3) 0.7242(5) 0.0736(13) Uani 1 1 d .
H1A1 H -0.4028 -0.0554 0.6251 0.088 Uiso 1 1 calc R
H1A2 H -0.4434 -0.0251 0.7564 0.088 Uiso 1 1 calc R
C1' C -0.3291(3) -0.0629(2) 0.7981(4) 0.0631(11) Uani 1 1 d .
O1 O -0.3264(2) -0.0687(2) 0.9262(3) 0.0963(13) Uani 1 1 d .
C1B1 C -0.4244(5) -0.1707(3) 0.6910(11) 0.142(3) Uani 1 1 d .
H1B1 H -0.3921 -0.1587 0.6095 0.170 Uiso 1 1 calc R
H1B2 H -0.3840 -0.1819 0.7626 0.170 Uiso 1 1 calc R
C1G1 C -0.4674(9) -0.2203(5) 0.6568(15) 0.237(8) Uani 1 1 d .
H1G3 H -0.4883 -0.2390 0.7417 0.285 Uiso 1 1 calc R
H1G4 H -0.4290 -0.2486 0.6126 0.285 Uiso 1 1 calc R
C1D C -0.5405(8) -0.2094(5) 0.5608(14) 0.193(5) Uani 1 1 d .
H1D1 H -0.5731 -0.2462 0.5500 0.231 Uiso 1 1 calc R
H1D2 H -0.5201 -0.1972 0.4695 0.231 Uiso 1 1 calc R
C1G2 C -0.5987(7) -0.1573(5) 0.6262(15) 0.193(5) Uani 1 1 d .
H1G5 H -0.6430 -0.1468 0.5603 0.232 Uiso 1 1 calc R
H1G6 H -0.6254 -0.1720 0.7108 0.232 Uiso 1 1 calc R
C1B2 C -0.5508(4) -0.1055(3) 0.6572(8) 0.108(2) Uani 1 1 d .
H1B3 H -0.5868 -0.0774 0.7071 0.130 Uiso 1 1 calc R
H1B4 H -0.5349 -0.0865 0.5698 0.130 Uiso 1 1 calc R
N2 N -0.2620(2) -0.05734(18) 0.7191(3) 0.0599(10) Uani 1 1 d .
H2 H -0.2696 -0.0575 0.6301 0.072 Uiso 1 1 calc R
C2B C -0.1752(3) -0.0508(2) 0.7695(4) 0.0645(12) Uani 1 1 d .
H2B1 H -0.1737 -0.0605 0.8694 0.077 Uiso 1 1 calc R
C2A C -0.1448(3) 0.0139(3) 0.7489(5) 0.0737(14) Uani 1 1 d .
H2A1 H -0.0923 0.0194 0.7998 0.088 Uiso 1 1 calc R
H2A2 H -0.1331 0.0203 0.6506 0.088 Uiso 1 1 calc R
C2' C -0.2078(3) 0.0602(2) 0.7975(4) 0.0669(12) Uani 1 1 d .
O2 O -0.2247(3) 0.0685(2) 0.9199(3) 0.1008(13) Uani 1 1 d .
C2B' C -0.1158(3) -0.0946(3) 0.6910(6) 0.0872(17) Uani 1 1 d .
H2B2 H -0.1248 -0.0891 0.5915 0.105 Uiso 1 1 calc R
H2B3 H -0.0580 -0.0829 0.7109 0.105 Uiso 1 1 calc R
C2G C -0.1248(4) -0.1589(3) 0.7229(6) 0.0839(17) Uani 1 1 d .
C2D1 C -0.0696(5) -0.1865(4) 0.8151(8) 0.112(2) Uani 1 1 d .
H2D1 H -0.0267 -0.1638 0.8558 0.135 Uiso 1 1 calc R
C2E1 C -0.0765(7) -0.2446(6) 0.8467(10) 0.135(3) Uani 1 1 d .
H2E1 H -0.0364 -0.2619 0.9056 0.163 Uiso 1 1 calc R
C2Z C -0.1398(8) -0.2798(4) 0.7963(11) 0.133(3) Uani 1 1 d .
H2Z H -0.1446 -0.3201 0.8225 0.160 Uiso 1 1 calc R
C2E2 C -0.1964(6) -0.2541(4) 0.7055(10) 0.134(3) Uani 1 1 d .
H2E2 H -0.2403 -0.2771 0.6687 0.161 Uiso 1 1 calc R
C2D2 C -0.1882(5) -0.1927(4) 0.6677(7) 0.104(2) Uani 1 1 d .
H2D2 H -0.2261 -0.1755 0.6050 0.125 Uiso 1 1 calc R
N3 N -0.2427(3) 0.0930(2) 0.6970(4) 0.0781(12) Uani 1 1 d .
H3 H -0.2275 0.0864 0.6121 0.094 Uiso 1 1 calc R
C3A C -0.3049(4) 0.1394(3) 0.7232(5) 0.0843(16) Uani 1 1 d .
H3A1 H -0.3034 0.1503 0.8225 0.101 Uiso 1 1 calc R
C3' C -0.3925(4) 0.1158(3) 0.6869(8) 0.0958(19) Uani 1 1 d .
O3 O -0.4491(4) 0.1389(3) 0.7723(7) 0.165(2) Uani 1 1 d .
O4 O -0.4077(3) 0.0813(3) 0.5961(7) 0.1261(17) Uani 1 1 d .
C3B C -0.2854(4) 0.1957(3) 0.6351(6) 0.0868(15) Uani 1 1 d .
H3B1 H -0.2892 0.1849 0.5370 0.104 Uiso 1 1 calc R
H3B2 H -0.3285 0.2258 0.6534 0.104 Uiso 1 1 calc R
C3G C -0.1998(4) 0.2235(3) 0.6615(7) 0.104(2) Uani 1 1 d .
H3G H -0.1573 0.1925 0.6419 0.125 Uiso 1 1 calc R
C3D1 C -0.1855(5) 0.2745(4) 0.5591(9) 0.141(3) Uani 1 1 d .
H3D1 H -0.1305 0.2916 0.5741 0.211 Uiso 1 1 calc R
H3D2 H -0.2278 0.3050 0.5727 0.211 Uiso 1 1 calc R
H3D3 H -0.1892 0.2593 0.4654 0.211 Uiso 1 1 calc R
C3D2 C -0.1882(6) 0.2429(6) 0.8105(9) 0.162(4) Uani 1 1 d .
H3D4 H -0.1326 0.2597 0.8222 0.243 Uiso 1 1 calc R
H3D5 H -0.1946 0.2086 0.8709 0.243 Uiso 1 1 calc R
H3D6 H -0.2298 0.2728 0.8338 0.243 Uiso 1 1 calc R
C0M C -0.5385(6) 0.1189(6) 0.7441(19) 0.232(8) Uani 1 1 d .
H0M1 H -0.5759 0.1376 0.8101 0.348 Uiso 1 1 calc R
H0M2 H -0.5422 0.0758 0.7532 0.348 Uiso 1 1 calc R
H0M3 H -0.5544 0.1305 0.6511 0.348 Uiso 1 1 calc R

loop_
_atom_site_aniso_label
_atom_site_aniso_U_11
_atom_site_aniso_U_22
_atom_site_aniso_U_33
_atom_site_aniso_U_23
_atom_site_aniso_U_13
_atom_site_aniso_U_12
C0T 0.124(8) 0.36(2) 0.212(12) -0.124(14) 0.038(8) -0.006(10)
C0T2 0.52(5) 0.50(4) 0.55(5) 0.19(4) 0.21(4) 0.38(5)
C0T3 0.192(12) 0.43(3) 0.39(2) -0.26(2) 0.191(16) -0.148(17)
C0T4 0.089(5) 0.169(7) 0.142(7) -0.056(6) 0.013(5) 0.008(5)
O 0.095(4) 0.250(7) 0.172(5) -0.112(5) 0.041(4) -0.025(4)
C0' 0.068(4) 0.097(4) 0.114(5) 0.002(4) 0.008(4) -0.009(3)
O0 0.075(3) 0.174(5) 0.214(6) -0.053(5) 0.022(4) -0.016(3)
N1 0.078(3) 0.145(5) 0.110(4) -0.053(4) 0.032(3) -0.044(3)
C1G 0.075(3) 0.097(4) 0.104(4) 0.014(4) -0.002(3) 0.007(3)
C1B 0.066(3) 0.081(3) 0.093(4) -0.022(3) -0.015(3) 0.011(3)
C1A 0.059(3) 0.104(4) 0.057(2) -0.002(3) -0.009(2) 0.013(3)
C1' 0.052(2) 0.088(3) 0.049(2) -0.011(2) 0.002(2) 0.011(3)
O1 0.066(2) 0.185(4) 0.0384(15) -0.011(2) 0.0026(15) -0.006(3)
C1B1 0.099(5) 0.120(5) 0.206(8) -0.078(6) -0.036(5) 0.026(4)
C1G1 0.264(15) 0.161(9) 0.287(16) -0.137(10) -0.137(13) 0.076(9)
C1D 0.196(10) 0.142(7) 0.241(12) -0.081(8) -0.096(10) 0.013(8)
C1G2 0.159(8) 0.170(10) 0.251(13) -0.030(9) -0.096(9) 0.004(8)
C1B2 0.067(3) 0.131(5) 0.126(5) -0.016(4) -0.035(4) -0.005(4)
N2 0.053(2) 0.091(3) 0.0361(15) -0.0005(17) -0.0025(16) 0.0136(19)
C2B 0.052(2) 0.094(3) 0.048(2) 0.009(2) 0.001(2) 0.016(3)
C2A 0.052(3) 0.111(4) 0.058(3) 0.017(3) 0.001(2) 0.005(3)
C2' 0.067(3) 0.096(3) 0.037(2) 0.006(2) -0.005(2) -0.003(3)
O2 0.127(3) 0.133(3) 0.0423(17) 0.0019(19) 0.0017(19) 0.018(3)
C2B' 0.062(3) 0.121(5) 0.078(3) 0.018(3) 0.013(3) 0.022(3)
C2G 0.071(3) 0.109(5) 0.072(3) 0.004(3) 0.014(3) 0.034(4)
C2D1 0.108(5) 0.111(5) 0.118(5) 0.024(4) 0.019(4) 0.049(4)
C2E1 0.134(8) 0.141(8) 0.132(7) 0.012(6) 0.025(6) 0.052(6)
C2Z 0.173(9) 0.092(5) 0.134(7) 0.026(5) 0.057(7) 0.052(7)
C2E2 0.140(7) 0.104(6) 0.160(7) -0.017(6) 0.046(6) 0.011(5)
C2D2 0.100(5) 0.112(6) 0.100(4) -0.013(4) 0.009(4) 0.036(4)
N3 0.093(3) 0.096(3) 0.0450(19) 0.0042(19) 0.008(2) 0.019(3)
C3A 0.093(4) 0.094(4) 0.066(3) 0.007(3) 0.010(3) 0.020(3)
C3' 0.090(5) 0.095(4) 0.102(4) 0.014(4) 0.020(4) 0.014(4)
O3 0.119(4) 0.174(5) 0.202(6) -0.056(5) 0.060(4) 0.017(4)
O4 0.105(3) 0.140(4) 0.133(4) -0.016(4) 0.014(3) -0.013(3)
C3B 0.085(4) 0.082(4) 0.094(4) 0.004(3) -0.004(3) 0.001(3)
C3G 0.098(5) 0.105(5) 0.110(5) 0.005(4) -0.003(4) 0.002(4)
C3D1 0.125(6) 0.149(7) 0.149(7) 0.042(5) -0.033(5) -0.042(5)
C3D2 0.148(8) 0.207(9) 0.132(7) -0.009(7) -0.021(6) -0.052(7)
C0M 0.084(5) 0.215(11) 0.40(2) -0.096(13) 0.062(9) -0.003(6)

loop_
_atom_type_symbol
_atom_type_description
_atom_type_scat_dispersion_real
_atom_type_scat_dispersion_imag
_atom_type_scat_source
C C 0.0033 0.0000 'International Tables Vol C Tables 4.2.6.8 and 6.1.1.4'
H H 0.0000 0.0000 'International Tables Vol C Tables 4.2.6.8 and 6.1.1.4'
N N 0.0061 0.0000 'International Tables Vol C Tables 4.2.6.8 and 6.1.1.4'
O O 0.0106 0.0000 'International Tables Vol C Tables 4.2.6.8 and 6.1.1.4'

loop_
_geom_angle_atom_site_label_1
_geom_angle_atom_site_label_2
_geom_angle_atom_site_label_3
_geom_angle
C0T4 C0T H1A 109.5
C0T4 C0T H1B 109.5
H1A C0T H1B 109.5
C0T4 C0T H1C 109.5
H1A C0T H1C 109.5
H1B C0T H1C 109.5
C0T4 C0T2 H3A 109.5
C0T4 C0T2 H3B 109.4
H3A C0T2 H3B 109.5
C0T4 C0T2 H3C 109.5
H3A C0T2 H3C 109.5
H3B C0T2 H3C 109.5
C0T4 C0T3 H2A 109.5
C0T4 C0T3 H2B 109.5
H2A C0T3 H2B 109.5
C0T4 C0T3 H2C 109.5
H2A C0T3 H2C 109.5
H2B C0T3 H2C 109.5
C0T C0T4 O 107.6(8)
C0T C0T4 C0T3 117.3(11)
O C0T4 C0T3 120.7(9)
C0T C0T4 C0T2 110.4(17)
O C0T4 C0T2 102.9(13)
C0T3 C0T4 C0T2 95.8(16)
C0' O C0T4 127.8(6)
O0 C0' N1 121.7(6)
O0 C0' O 124.8(6)
N1 C0' O 113.5(6)
C0' N1 C1G 126.3(6)
C0' N1 H1 116.8
C1G N1 H1 116.8
N1 C1G C1B 118.9(5)
N1 C1G H1G1 107.6
C1B C1G H1G1 107.6
N1 C1G H1G2 107.6
C1B C1G H1G2 107.6
H1G1 C1G H1G2 107.0
C1B2 C1B C1B1 109.9(5)
C1B2 C1B C1G 108.0(5)
C1B1 C1B C1G 111.2(6)
C1B2 C1B C1A 108.8(5)
C1B1 C1B C1A 108.2(5)
C1G C1B C1A 110.7(4)
C1' C1A C1B 116.6(4)
C1' C1A H1A1 108.2
C1B C1A H1A1 108.2
C1' C1A H1A2 108.2
C1B C1A H1A2 108.2
H1A1 C1A H1A2 107.3
O1 C1' N2 123.7(4)
O1 C1' C1A 120.0(4)
N2 C1' C1A 116.2(3)
C1G1 C1B1 C1B 120.0(8)
C1G1 C1B1 H1B1 107.3
C1B C1B1 H1B1 107.3
C1G1 C1B1 H1B2 107.3
C1B C1B1 H1B2 107.3
H1B1 C1B1 H1B2 106.9
C1B1 C1G1 C1D 114.4(10)
C1B1 C1G1 H1G3 108.7
C1D C1G1 H1G3 108.7
C1B1 C1G1 H1G4 108.7
C1D C1G1 H1G4 108.7
H1G3 C1G1 H1G4 107.6
C1G1 C1D C1G2 108.7(8)
C1G1 C1D H1D1 110.0
C1G2 C1D H1D1 110.0
C1G1 C1D H1D2 110.0
C1G2 C1D H1D2 110.0
H1D1 C1D H1D2 108.3
C1B2 C1G2 C1D 111.1(9)
C1B2 C1G2 H1G5 109.4
C1D C1G2 H1G5 109.4
C1B2 C1G2 H1G6 109.4
C1D C1G2 H1G6 109.4
H1G5 C1G2 H1G6 108.0
C1G2 C1B2 C1B 116.6(7)
C1G2 C1B2 H1B3 108.1
C1B C1B2 H1B3 108.1
C1G2 C1B2 H1B4 108.2
C1B C1B2 H1B4 108.1
H1B3 C1B2 H1B4 107.3
C1' N2 C2B 125.5(3)
C1' N2 H2 117.3
C2B N2 H2 117.3
N2 C2B C2A 110.3(4)
N2 C2B C2B' 110.4(4)
C2A C2B C2B' 109.6(4)
N2 C2B H2B1 108.8
C2A C2B H2B1 108.8
C2B' C2B H2B1 108.8
C2' C2A C2B 113.1(4)
C2' C2A H2A1 109.0
C2B C2A H2A1 109.0
C2' C2A H2A2 109.0
C2B C2A H2A2 109.0
H2A1 C2A H2A2 107.8
O2 C2' N3 121.7(5)
O2 C2' C2A 123.1(4)
N3 C2' C2A 115.2(4)
C2G C2B' C2B 116.7(5)
C2G C2B' H2B2 108.1
C2B C2B' H2B2 108.1
C2G C2B' H2B3 108.1
C2B C2B' H2B3 108.1
H2B2 C2B' H2B3 107.3
C2D2 C2G C2D1 118.0(7)
C2D2 C2G C2B' 121.8(6)
C2D1 C2G C2B' 120.2(7)
C2E1 C2D1 C2G 121.6(9)
C2E1 C2D1 H2D1 119.2
C2G C2D1 H2D1 119.2
C2D1 C2E1 C2Z 122.4(9)
C2D1 C2E1 H2E1 118.8
C2Z C2E1 H2E1 118.8
C2E1 C2Z C2E2 117.9(8)
C2E1 C2Z H2Z 121.0
C2E2 C2Z H2Z 121.0
C2Z C2E2 C2D2 120.1(9)
C2Z C2E2 H2E2 119.9
C2D2 C2E2 H2E2 119.9
C2G C2D2 C2E2 119.9(8)
C2G C2D2 H2D2 120.0
C2E2 C2D2 H2D2 120.0
C2' N3 C3A 123.2(4)
C2' N3 H3 118.4
C3A N3 H3 118.4
N3 C3A C3' 109.7(5)
N3 C3A C3B 110.2(4)
C3' C3A C3B 109.6(5)
N3 C3A H3A1 109.1
C3' C3A H3A1 109.1
C3B C3A H3A1 109.1
O4 C3' O3 124.7(7)
O4 C3' C3A 125.2(6)
O3 C3' C3A 110.1(7)
C3' O3 C0M 114.4(8)
C3G C3B C3A 114.8(5)
C3G C3B H3B1 108.6
C3A C3B H3B1 108.6
C3G C3B H3B2 108.6
C3A C3B H3B2 108.6
H3B1 C3B H3B2 107.5
C3D2 C3G C3B 112.7(6)
C3D2 C3G C3D1 112.6(7)
C3B C3G C3D1 109.3(6)
C3D2 C3G H3G 107.3
C3B C3G H3G 107.3
C3D1 C3G H3G 107.3
C3G C3D1 H3D1 109.5
C3G C3D1 H3D2 109.5
H3D1 C3D1 H3D2 109.5
C3G C3D1 H3D3 109.5
H3D1 C3D1 H3D3 109.5
H3D2 C3D1 H3D3 109.5
C3G C3D2 H3D4 109.5
C3G C3D2 H3D5 109.5
H3D4 C3D2 H3D5 109.5
C3G C3D2 H3D6 109.5
H3D4 C3D2 H3D6 109.5
H3D5 C3D2 H3D6 109.5
O3 C0M H0M1 109.5
O3 C0M H0M2 109.5
H0M1 C0M H0M2 109.5
O3 C0M H0M3 109.5
H0M1 C0M H0M3 109.5
H0M2 C0M H0M3 109.5

loop_
_geom_bond_atom_site_label_1
_geom_bond_atom_site_label_2
_geom_bond_distance
C0T C0T4 1.390(14)
C0T H1A 0.9600
C0T H1B 0.9600
C0T H1C 0.9600
C0T2 C0T4 1.44(3)
C0T2 H3A 0.9600
C0T2 H3B 0.9600
C0T2 H3C 0.9600
C0T3 C0T4 1.465(16)
C0T3 H2A 0.9600
C0T3 H2B 0.9600
C0T3 H2C 0.9600
C0T4 O 1.416(9)
O C0' 1.314(8)
C0' O0 1.205(7)
C0' N1 1.305(8)
N1 C1G 1.398(8)
N1 H1 0.8600
C1G C1B 1.524(8)
C1G H1G1 0.9700
C1G H1G2 0.9700
C1B C1B2 1.519(8)
C1B C1B1 1.519(8)
C1B C1A 1.525(8)
C1A C1' 1.508(6)
C1A H1A1 0.9700
C1A H1A2 0.9700
C1' O1 1.233(5)
C1' N2 1.309(5)
C1B1 C1G1 1.333(13)
C1B1 H1B1 0.9700
C1B1 H1B2 0.9700
C1G1 C1D 1.495(14)
C1G1 H1G3 0.9700
C1G1 H1G4 0.9700
C1D C1G2 1.605(15)
C1D H1D1 0.9700
C1D H1D2 0.9700
C1G2 C1B2 1.407(11)
C1G2 H1G5 0.9700
C1G2 H1G6 0.9700
C1B2 H1B3 0.9700
C1B2 H1B4 0.9700
N2 C2B 1.461(6)
N2 H2 0.8600
C2B C2A 1.524(7)
C2B C2B' 1.544(7)
C2B H2B1 0.9800
C2A C2' 1.505(7)
C2A H2A1 0.9700
C2A H2A2 0.9700
C2' O2 1.215(5)
C2' N3 1.325(6)
C2B' C2G 1.464(9)
C2B' H2B2 0.9700
C2B' H2B3 0.9700
C2G C2D2 1.358(9)
C2G C2D1 1.384(9)
C2D1 C2E1 1.326(12)
C2D1 H2D1 0.9300
C2E1 C2Z 1.357(12)
C2E1 H2E1 0.9300
C2Z C2E2 1.372(13)
C2Z H2Z 0.9300
C2E2 C2D2 1.413(11)
C2E2 H2E2 0.9300
C2D2 H2D2 0.9300
N3 C3A 1.444(7)
N3 H3 0.8600
C3A C3' 1.520(10)
C3A C3B 1.537(8)
C3A H3A1 0.9800
C3' O4 1.182(8)
C3' O3 1.316(8)
O3 C0M 1.506(11)
C3B C3G 1.509(9)
C3B H3B1 0.9700
C3B H3B2 0.9700
C3G C3D2 1.501(11)
C3G C3D1 1.512(10)
C3G H3G 0.9800
C3D1 H3D1 0.9600
C3D1 H3D2 0.9600
C3D1 H3D3 0.9600
C3D2 H3D4 0.9600
C3D2 H3D5 0.9600
C3D2 H3D6 0.9600
C0M H0M1 0.9600
C0M H0M2 0.9600
C0M H0M3 0.9600

loop_
_geom_torsion_atom_site_label_1
_geom_torsion_atom_site_label_2
_geom_torsion_atom_site_label_3
_geom_torsion_atom_site_label_4
_geom_torsion
C0T C0T4 O C0' 156.3(11)
C0T3 C0T4 O C0' 18(2)
C0T2 C0T4 O C0' -87(2)
C0T4 O C0' O0 5.0(14)
C0T4 O C0' N1 -174.8(9)
O0 C0' N1 C1G -10.9(11)
O C0' N1 C1G 168.9(7)
C0' N1 C1G C1B 112.7(7)
N1 C1G C1B C1B2 -77.9(7)
N1 C1G C1B C1B1 161.5(6)
N1 C1G C1B C1A 41.2(7)
C1B2 C1B C1A C1' -178.0(5)
C1B1 C1B C1A C1' -58.6(7)
C1G C1B C1A C1' 63.4(5)
C1B C1A C1' O1 -58.7(7)
C1B C1A C1' N2 122.4(5)
C1B2 C1B C1B1 C1G1 -41.4(13)
C1G C1B C1B1 C1G1 78.1(12)
C1A C1B C1B1 C1G1 -160.1(10)
C1B C1B1 C1G1 C1D 49.6(17)
C1B1 C1G1 C1D C1G2 -52.3(17)
C1G1 C1D C1G2 C1B2 53.1(16)
C1D C1G2 C1B2 C1B -50.8(13)
C1B1 C1B C1B2 C1G2 42.5(11)
C1G C1B C1B2 C1G2 -78.9(10)
C1A C1B C1B2 C1G2 160.8(8)
O1 C1' N2 C2B -6.8(8)
C1A C1' N2 C2B 172.0(5)
C1' N2 C2B C2A -106.5(5)
C1' N2 C2B C2B' 132.2(5)
N2 C2B C2A C2' 47.0(5)
C2B' C2B C2A C2' 168.7(4)
C2B C2A C2' O2 69.8(6)
C2B C2A C2' N3 -111.9(5)
N2 C2B C2B' C2G -70.8(6)
C2A C2B C2B' C2G 167.6(5)
C2B C2B' C2G C2D2 78.5(7)
C2B C2B' C2G C2D1 -99.4(6)
C2D2 C2G C2D1 C2E1 1.6(9)
C2B' C2G C2D1 C2E1 179.6(6)
C2G C2D1 C2E1 C2Z -3.1(12)
C2D1 C2E1 C2Z C2E2 2.4(13)
C2E1 C2Z C2E2 C2D2 -0.4(12)
C2D1 C2G C2D2 C2E2 0.4(9)
C2B' C2G C2D2 C2E2 -177.6(6)
C2Z C2E2 C2D2 C2G -0.9(10)
O2 C2' N3 C3A -2.1(8)
C2A C2' N3 C3A 179.5(5)
C2' N3 C3A C3' -102.6(6)
C2' N3 C3A C3B 136.6(5)
N3 C3A C3' O4 -33.4(8)
C3B C3A C3' O4 87.7(8)
N3 C3A C3' O3 145.9(5)
C3B C3A C3' O3 -93.0(6)
O4 C3' O3 C0M -1.3(12)
C3A C3' O3 C0M 179.4(8)
N3 C3A C3B C3G -59.2(7)
C3' C3A C3B C3G -180.0(6)
C3A C3B C3G C3D2 -59.3(8)
C3A C3B C3G C3D1 174.7(6)
